data_7050505
loop_
_publ_author_name
'Audrey Moores'
'Christian Defieber'
'Nicolas M\'ezailles'
'Nicole Maigrot'
'Louis Ricard'
'Pascal Le Floch'

_publ_section_title
;
 Siloxa-bridged-cyclophanes featuring benzene, thiophene and pyridine
 units
;
_journal_issue 6
_journal_name_full 'New J. Chem.'
_journal_page_first 994
_journal_page_last 999
_journal_paper_doi 10.1039/b211045h
_journal_volume 27
_journal_year 2003
_chemical_formula_sum 'C20 H32 O2 Si4'
_chemical_formula_weight 416.82
_chemical_name_systematic
; 
? 
;
_space_group_IT_number 2
_symmetry_cell_setting triclinic
_symmetry_space_group_name_Hall '-P 1'
_symmetry_space_group_name_H-M 'P -1'
_atom_sites_solution_hydrogens geom
_atom_sites_solution_primary direct
_atom_sites_solution_secondary difmap
_audit_creation_method SHELXL-97
_cell_angle_alpha 63.9270(10)
_cell_angle_beta 71.7420(10)
_cell_angle_gamma 73.1410(10)
_cell_formula_units_Z 2
_cell_length_a 8.7122(2)
_cell_length_b 12.4992(2)
_cell_length_c 12.9229(3)
_cell_measurement_reflns_used 251
_cell_measurement_temperature 150.0(10)
_cell_measurement_theta_max 20.0
_cell_measurement_theta_min 3.0
_cell_volume 1181.11(4)
_computing_structure_refinement 'SHELXL-97 (Sheldrick, 1997)'
_computing_structure_solution 'SHELXS-97 (Sheldrick, 1990)'
_diffrn_ambient_temperature 150.0(10)
_diffrn_measured_fraction_theta_full .981
_diffrn_measured_fraction_theta_max .981
_diffrn_measurement_device_type KappaCCD
_diffrn_measurement_method 'phi and omega scans'
_diffrn_radiation_monochromator graphite
_diffrn_radiation_source 'fine-focus sealed tube'
_diffrn_radiation_type MoK\a
_diffrn_radiation_wavelength 0.71069
_diffrn_reflns_av_R_equivalents 0.0188
_diffrn_reflns_av_sigmaI/netI 0.0366
_diffrn_reflns_limit_h_max 11
_diffrn_reflns_limit_h_min -10
_diffrn_reflns_limit_k_max 16
_diffrn_reflns_limit_k_min -15
_diffrn_reflns_limit_l_max 16
_diffrn_reflns_limit_l_min -16
_diffrn_reflns_number 7700
_diffrn_reflns_theta_full 27.46
_diffrn_reflns_theta_max 27.46
_diffrn_reflns_theta_min 2.50
_exptl_absorpt_coefficient_mu 0.263
_exptl_absorpt_correction_T_max 0.9492
_exptl_absorpt_correction_T_min 0.9492
_exptl_crystal_colour colorless
_exptl_crystal_density_diffrn 1.172
_exptl_crystal_density_method 'not measured'
_exptl_crystal_description cube
_exptl_crystal_F_000 448
_exptl_crystal_size_max 0.20
_exptl_crystal_size_mid 0.20
_exptl_crystal_size_min 0.20
_refine_diff_density_max .411
_refine_diff_density_min -.324
_refine_diff_density_rms .047
_refine_ls_extinction_method none
_refine_ls_goodness_of_fit_ref 1.034
_refine_ls_hydrogen_treatment mixed
_refine_ls_matrix_type full
_refine_ls_number_parameters 243
_refine_ls_number_reflns 5298
_refine_ls_number_restraints 0
_refine_ls_restrained_S_all 1.034
_refine_ls_R_factor_all 0.0361
_refine_ls_R_factor_gt 0.0317
_refine_ls_shift/su_max 0.002
_refine_ls_shift/su_mean 0.000
_refine_ls_structure_factor_coef Fsqd
_refine_ls_weighting_details 'calc w=1/[\s^2^(Fo^2^)+(0.0528P)^2^+0.3568P] where P=(Fo^2^+2Fc^2^)/3'
_refine_ls_weighting_scheme calc
_refine_ls_wR_factor_gt 0.0949
_refine_ls_wR_factor_ref 0.0990
_reflns_number_gt 4730
_reflns_number_total 5298
_reflns_threshold_expression >2sigma(I)
_cod_data_source_file b211045h.txt
_cod_data_source_block compound_2
_cod_depositor_comments
;
The following automatic conversions were performed:
'_symmetry_cell_setting' value 'Triclinic' changed to 'triclinic'
according to '/home/saulius/struct/CIF-dictionaries/cif_core.dic'
dictionary named 'cif_core.dic' version 2.4.1 from 2010-06-29.

Automatic conversion script
Id: cif_fix_enum 1527 2010-12-29 10:47:43Z saulius 
;
_cod_original_sg_symbol_H-M 'P-1     '
_cod_database_code 7050505

loop_
_symmetry_equiv_pos_as_xyz
'x, y, z'
'-x, -y, -z'

loop_
_atom_site_label
_atom_site_type_symbol
_atom_site_fract_x
_atom_site_fract_y
_atom_site_fract_z
_atom_site_U_iso_or_equiv
_atom_site_adp_type
_atom_site_occupancy
_atom_site_symmetry_multiplicity
_atom_site_calc_flag
_atom_site_refinement_flags
_atom_site_disorder_assembly
_atom_site_disorder_group
Si1 Si 0.59188(4) 1.11661(3) 0.18033(3) 0.02061(10) Uani 1 1 d . . .
Si2 Si 0.71981(4) 1.24797(3) 0.28914(3) 0.02004(10) Uani 1 1 d . . .
Si3 Si 0.17944(4) 0.76436(3) 0.28130(3) 0.01836(10) Uani 1 1 d . . .
Si4 Si 0.03154(4) 0.63555(3) 0.18221(3) 0.01942(10) Uani 1 1 d . . .
O1 O 0.69877(13) 1.18516(9) 0.20800(8) 0.0300(2) Uani 1 1 d . . .
O2 O 0.08837(13) 0.73545(9) 0.20557(8) 0.0286(2) Uani 1 1 d . . .
C1 C 0.49554(16) 1.00468(11) 0.32285(11) 0.0201(2) Uani 1 1 d . . .
C2 C 0.34952(16) 1.04327(12) 0.39196(12) 0.0255(3) Uani 1 1 d . . .
H2 H 0.2942 1.1246 0.3618 0.031 Uiso 1 1 calc R . .
C3 C 0.28387(16) 0.96568(12) 0.50337(12) 0.0262(3) Uani 1 1 d . . .
H3 H 0.1845 0.9952 0.5476 0.031 Uiso 1 1 calc R . .
C4 C 0.35978(15) 0.84516(11) 0.55251(11) 0.0207(3) Uani 1 1 d . . .
C5 C 0.50261(16) 0.80520(12) 0.48227(11) 0.0246(3) Uani 1 1 d . . .
H5 H 0.5559 0.7232 0.5116 0.030 Uiso 1 1 calc R . .
C6 C 0.56855(16) 0.88304(12) 0.37024(12) 0.0245(3) Uani 1 1 d . . .
H6 H 0.6657 0.8527 0.3248 0.029 Uiso 1 1 calc R . .
C7 C 0.73608(19) 1.04011(13) 0.08307(12) 0.0309(3) Uani 1 1 d . . .
H7A H 0.7894 1.1001 0.0112 0.046 Uiso 1 1 calc R . .
H7B H 0.6753 1.0005 0.0620 0.046 Uiso 1 1 calc R . .
H7C H 0.8196 0.9794 0.1246 0.046 Uiso 1 1 calc R . .
C8 C 0.42794(19) 1.23012(14) 0.10664(13) 0.0362(3) Uani 1 1 d . . .
H8A H 0.3541 1.2697 0.1594 0.054 Uiso 1 1 calc R . .
H8B H 0.3655 1.1896 0.0879 0.054 Uiso 1 1 calc R . .
H8C H 0.4778 1.2910 0.0337 0.054 Uiso 1 1 calc R . .
C9 C 0.60047(18) 1.40463(12) 0.24862(13) 0.0317(3) Uani 1 1 d . . .
H9A H 0.6394 1.4514 0.1647 0.048 Uiso 1 1 calc R . .
H9B H 0.6153 1.4429 0.2959 0.048 Uiso 1 1 calc R . .
H9C H 0.4838 1.4023 0.2639 0.048 Uiso 1 1 calc R . .
C10 C 0.94129(17) 1.24903(13) 0.25984(14) 0.0307(3) Uani 1 1 d . . .
H10A H 1.0022 1.1658 0.2810 0.046 Uiso 1 1 calc R . .
H10B H 0.9586 1.2862 0.3071 0.046 Uiso 1 1 calc R . .
H10C H 0.9804 1.2957 0.1759 0.046 Uiso 1 1 calc R . .
C11 C 0.12999(15) 0.65864(11) 0.43941(11) 0.0194(2) Uani 1 1 d . . .
C12 C 0.24579(16) 0.56468(12) 0.49571(12) 0.0246(3) Uani 1 1 d . . .
H12 H 0.3580 0.5585 0.4559 0.030 Uiso 1 1 calc R . .
C13 C 0.20031(16) 0.47949(12) 0.60936(12) 0.0241(3) Uani 1 1 d . . .
H13 H 0.2822 0.4164 0.6449 0.029 Uiso 1 1 calc R . .
C14 C 0.03714(15) 0.48506(11) 0.67177(11) 0.0194(2) Uani 1 1 d . . .
C15 C -0.07739(16) 0.58157(12) 0.61586(12) 0.0254(3) Uani 1 1 d . . .
H15 H -0.1892 0.5894 0.6564 0.030 Uiso 1 1 calc R . .
C16 C -0.03256(16) 0.66596(12) 0.50324(11) 0.0248(3) Uani 1 1 d . . .
H16 H -0.1141 0.7303 0.4686 0.030 Uiso 1 1 calc R . .
C17 C 0.09791(19) 0.92359(12) 0.26594(13) 0.0309(3) Uani 1 1 d . . .
H17A H 0.1266 0.9773 0.1829 0.046 Uiso 1 1 calc R . .
H17B H 0.1458 0.9428 0.3136 0.046 Uiso 1 1 calc R . .
H17C H -0.0219 0.9350 0.2931 0.046 Uiso 1 1 calc R . .
C18 C 0.40452(16) 0.74327(13) 0.22281(12) 0.0295(3) Uani 1 1 d . . .
H18A H 0.4451 0.6609 0.2242 0.044 Uiso 1 1 calc R . .
H18B H 0.4583 0.7558 0.2718 0.044 Uiso 1 1 calc R . .
H18C H 0.4292 0.8019 0.1415 0.044 Uiso 1 1 calc R . .
C19 C 0.20600(19) 0.56915(14) 0.08947(13) 0.0344(3) Uani 1 1 d . . .
H19A H 0.2355 0.6322 0.0115 0.052 Uiso 1 1 calc R . .
H19B H 0.1742 0.5049 0.0809 0.052 Uiso 1 1 calc R . .
H19C H 0.3005 0.5352 0.1270 0.052 Uiso 1 1 calc R . .
C20 C -0.13804(18) 0.71472(13) 0.10269(13) 0.0300(3) Uani 1 1 d . . .
H20A H -0.2300 0.7510 0.1509 0.045 Uiso 1 1 calc R . .
H20B H -0.1743 0.6567 0.0876 0.045 Uiso 1 1 calc R . .
H20C H -0.0995 0.7784 0.0275 0.045 Uiso 1 1 calc R . .

loop_
_atom_site_aniso_label
_atom_site_aniso_U_11
_atom_site_aniso_U_22
_atom_site_aniso_U_33
_atom_site_aniso_U_23
_atom_site_aniso_U_13
_atom_site_aniso_U_12
Si1 0.0253(2) 0.02262(18) 0.01591(18) -0.00711(14) -0.00464(14) -0.00744(14)
Si2 0.02178(18) 0.02223(18) 0.01807(19) -0.00791(14) -0.00273(14) -0.00814(14)
Si3 0.01995(18) 0.01941(17) 0.01645(18) -0.00583(13) -0.00366(13) -0.00653(13)
Si4 0.02165(19) 0.02171(18) 0.01553(18) -0.00474(14) -0.00539(13) -0.00716(14)
O1 0.0400(6) 0.0369(5) 0.0200(5) -0.0114(4) -0.0009(4) -0.0220(4)
O2 0.0405(6) 0.0294(5) 0.0201(5) -0.0027(4) -0.0105(4) -0.0189(4)
C1 0.0238(6) 0.0234(6) 0.0173(6) -0.0081(5) -0.0058(5) -0.0081(5)
C2 0.0267(7) 0.0235(6) 0.0243(7) -0.0081(5) -0.0061(5) -0.0029(5)
C3 0.0239(6) 0.0292(7) 0.0230(7) -0.0109(5) -0.0021(5) -0.0028(5)
C4 0.0237(6) 0.0240(6) 0.0189(6) -0.0092(5) -0.0051(5) -0.0085(5)
C5 0.0282(7) 0.0222(6) 0.0220(6) -0.0086(5) -0.0038(5) -0.0042(5)
C6 0.0245(6) 0.0268(6) 0.0214(6) -0.0111(5) -0.0014(5) -0.0044(5)
C7 0.0399(8) 0.0307(7) 0.0211(7) -0.0107(6) -0.0027(6) -0.0076(6)
C8 0.0370(8) 0.0352(8) 0.0269(8) -0.0027(6) -0.0104(6) -0.0040(6)
C9 0.0322(7) 0.0294(7) 0.0268(7) -0.0070(6) -0.0050(6) -0.0035(6)
C10 0.0249(7) 0.0325(7) 0.0368(8) -0.0150(6) -0.0025(6) -0.0097(6)
C11 0.0218(6) 0.0215(6) 0.0169(6) -0.0066(5) -0.0045(5) -0.0078(5)
C12 0.0192(6) 0.0294(7) 0.0213(6) -0.0062(5) -0.0032(5) -0.0058(5)
C13 0.0218(6) 0.0255(6) 0.0222(6) -0.0056(5) -0.0068(5) -0.0037(5)
C14 0.0228(6) 0.0218(6) 0.0165(6) -0.0071(5) -0.0047(5) -0.0079(5)
C15 0.0204(6) 0.0299(7) 0.0210(6) -0.0056(5) -0.0027(5) -0.0063(5)
C16 0.0211(6) 0.0268(6) 0.0218(6) -0.0050(5) -0.0057(5) -0.0032(5)
C17 0.0391(8) 0.0242(6) 0.0271(7) -0.0100(6) -0.0058(6) -0.0038(6)
C18 0.0234(6) 0.0354(7) 0.0239(7) -0.0071(6) -0.0023(5) -0.0066(5)
C19 0.0360(8) 0.0330(7) 0.0228(7) -0.0063(6) -0.0001(6) -0.0036(6)
C20 0.0305(7) 0.0326(7) 0.0265(7) -0.0047(6) -0.0130(6) -0.0085(6)

loop_
_atom_type_symbol
_atom_type_description
_atom_type_scat_dispersion_real
_atom_type_scat_dispersion_imag
_atom_type_scat_source
C C .0033 .0016 'International Tables Vol C Tables 4.2.6.8 and 6.1.1.4'
H H .0000 .0000 'International Tables Vol C Tables 4.2.6.8 and 6.1.1.4'
O O .0106 .0060 'International Tables Vol C Tables 4.2.6.8 and 6.1.1.4'
Si Si .0817 .0704 'International Tables Vol C Tables 4.2.6.8 and 6.1.1.4'

loop_
_geom_angle_atom_site_label_1
_geom_angle_atom_site_label_2
_geom_angle_atom_site_label_3
_geom_angle
_geom_angle_site_symmetry_1
_geom_angle_site_symmetry_3
_geom_angle_publ_flag
O1 Si1 C7 107.16(6) . . ?
O1 Si1 C8 109.25(7) . . ?
C7 Si1 C8 111.03(7) . . ?
O1 Si1 C1 108.92(5) . . ?
C7 Si1 C1 111.18(6) . . ?
C8 Si1 C1 109.25(6) . . ?
O1 Si2 C10 107.20(6) . . ?
O1 Si2 C9 109.52(6) . . ?
C10 Si2 C9 110.67(7) . . ?
O1 Si2 C4 107.95(5) . 2_676 ?
C10 Si2 C4 111.29(6) . 2_676 ?
C9 Si2 C4 110.12(6) . 2_676 ?
O2 Si3 C17 107.32(6) . . ?
O2 Si3 C18 110.16(6) . . ?
C17 Si3 C18 110.01(7) . . ?
O2 Si3 C11 108.29(5) . . ?
C17 Si3 C11 110.79(6) . . ?
C18 Si3 C11 110.22(6) . . ?
O2 Si4 C20 107.89(6) . . ?
O2 Si4 C19 109.73(7) . . ?
C20 Si4 C19 109.13(7) . . ?
O2 Si4 C14 108.46(5) . 2_566 ?
C20 Si4 C14 111.17(6) . 2_566 ?
C19 Si4 C14 110.42(6) . 2_566 ?
Si1 O1 Si2 150.23(7) . . ?
Si4 O2 Si3 148.71(7) . . ?
C6 C1 C2 116.67(12) . . ?
C6 C1 Si1 123.17(10) . . ?
C2 C1 Si1 119.98(9) . . ?
C3 C2 C1 121.54(12) . . ?
C2 C3 C4 121.83(12) . . ?
C5 C4 C3 116.80(12) . . ?
C5 C4 Si2 123.61(10) . 2_676 ?
C3 C4 Si2 119.27(9) . 2_676 ?
C6 C5 C4 121.39(12) . . ?
C5 C6 C1 121.71(12) . . ?
C12 C11 C16 116.99(11) . . ?
C12 C11 Si3 123.26(10) . . ?
C16 C11 Si3 119.53(9) . . ?
C11 C12 C13 121.46(12) . . ?
C14 C13 C12 121.44(12) . . ?
C13 C14 C15 116.67(11) . . ?
C13 C14 Si4 122.60(10) . 2_566 ?
C15 C14 Si4 120.56(9) . 2_566 ?
C16 C15 C14 121.94(12) . . ?
C15 C16 C11 121.45(12) . . ?

loop_
_geom_bond_atom_site_label_1
_geom_bond_atom_site_label_2
_geom_bond_distance
_geom_bond_site_symmetry_2
_geom_bond_publ_flag
Si1 O1 1.6339(10) . ?
Si1 C7 1.8555(14) . ?
Si1 C8 1.8572(15) . ?
Si1 C1 1.8712(13) . ?
Si2 O1 1.6362(9) . ?
Si2 C10 1.8491(14) . ?
Si2 C9 1.8570(14) . ?
Si2 C4 1.8731(13) 2_676 ?
Si3 O2 1.6375(9) . ?
Si3 C17 1.8510(13) . ?
Si3 C18 1.8528(14) . ?
Si3 C11 1.8740(13) . ?
Si4 O2 1.6368(9) . ?
Si4 C20 1.8513(14) . ?
Si4 C19 1.8537(15) . ?
Si4 C14 1.8727(13) 2_566 ?
C1 C6 1.3986(18) . ?
C1 C2 1.3998(18) . ?
C2 C3 1.3852(19) . ?
C3 C4 1.3980(18) . ?
C4 C5 1.3971(18) . ?
C4 Si2 1.8731(13) 2_676 ?
C5 C6 1.3919(19) . ?
C11 C12 1.3958(18) . ?
C11 C16 1.3977(17) . ?
C12 C13 1.3975(18) . ?
C13 C14 1.3963(18) . ?
C14 C15 1.4001(18) . ?
C14 Si4 1.8727(13) 2_566 ?
C15 C16 1.3844(18) . ?
